data_4340253
loop_
_publ_author_name
'Cotton, F. Albert'
'Donahue, James P.'
'Gruhn, Nadine E.'
'Lichtenberger, Dennis L.'
'Murillo, Carlos A.'
'Timmons, Daren J.'
'Van Dorn, Laura O.'
'Villagr\'an, Dino'
'Wang, Xiaoping'

_publ_section_title
;
 Facilitating access to the most easily ionized molecule: an improved
 synthesis of the key intermediate, W2(hpp)4Cl2, and related compounds.
;
_journal_issue 1
_journal_name_full 'Inorganic chemistry'
_journal_page_first 201
_journal_page_last 213
_journal_paper_doi 10.1021/ic0515709
_journal_volume 45
_journal_year 2006
_chemical_formula_moiety 'C18 H26  Mo N6 O4'
_chemical_formula_sum 'C18 H26 Mo N6 O4'
_chemical_formula_weight 486.39
_chemical_name_common Mo(Hhpp)2(CO)4
_chemical_name_systematic
; 
 Molybdenum(0) bis(1,3,4,6,7,8-hexahydro-2H-pyrimido[1,2-a]pyrimidinate)
 tetra(carbonyl)  
;
_space_group_IT_number 60
_symmetry_cell_setting orthorhombic
_symmetry_space_group_name_Hall '-P 2n 2ab'
_symmetry_space_group_name_H-M 'P b c n'
_atom_sites_solution_hydrogens geom
_atom_sites_solution_primary direct
_atom_sites_solution_secondary difmap
_audit_creation_method SHELXL-97
_cell_angle_alpha 90.00
_cell_angle_beta 90.00
_cell_angle_gamma 90.00
_cell_formula_units_Z 4
_cell_length_a 7.6716(15)
_cell_length_b 16.498(3)
_cell_length_c 16.824(3)
_cell_measurement_reflns_used 159
_cell_measurement_temperature 213(2)
_cell_measurement_theta_max 20.8
_cell_measurement_theta_min 8.20
_cell_volume 2129.3(7)
_computing_cell_refinement MADNES
_computing_data_collection MADNES
_computing_data_reduction PROCOR
_computing_structure_refinement 'SHELXL-97 (Sheldrick, 1997)'
_computing_structure_solution 'SHELXS-97 (Sheldrick, 1990)'
_diffrn_ambient_temperature 213(2)
_diffrn_measured_fraction_theta_full 0.999
_diffrn_measured_fraction_theta_max 0.999
_diffrn_measurement_device_type 'Nonius FAST Area Detector System'
_diffrn_measurement_method ' \w scans'
_diffrn_radiation_monochromator graphite
_diffrn_radiation_source 'fine-focus sealed tube'
_diffrn_radiation_type MoK\a
_diffrn_radiation_wavelength 0.71073
_diffrn_reflns_av_R_equivalents 0.0000
_diffrn_reflns_av_sigmaI/netI 0.0334
_diffrn_reflns_limit_h_max 9
_diffrn_reflns_limit_h_min 0
_diffrn_reflns_limit_k_max 19
_diffrn_reflns_limit_k_min 0
_diffrn_reflns_limit_l_max 20
_diffrn_reflns_limit_l_min 0
_diffrn_reflns_number 1885
_diffrn_reflns_theta_full 25.06
_diffrn_reflns_theta_max 25.06
_diffrn_reflns_theta_min 2.42
_diffrn_standards_number 0
_exptl_absorpt_coefficient_mu 0.652
_exptl_absorpt_correction_T_max 0.9377
_exptl_absorpt_correction_T_min 0.7805
_exptl_absorpt_correction_type multi-scan
_exptl_crystal_colour yellow
_exptl_crystal_density_diffrn 1.517
_exptl_crystal_density_method 'not measured'
_exptl_crystal_description block
_exptl_crystal_F_000 1000
_exptl_crystal_size_max 0.40
_exptl_crystal_size_mid 0.25
_exptl_crystal_size_min 0.10
_refine_diff_density_max 0.527
_refine_diff_density_min -0.453
_refine_diff_density_rms 0.101
_refine_ls_extinction_method none
_refine_ls_goodness_of_fit_ref 1.293
_refine_ls_hydrogen_treatment noref
_refine_ls_matrix_type full
_refine_ls_number_parameters 132
_refine_ls_number_reflns 1885
_refine_ls_number_restraints 0
_refine_ls_restrained_S_all 1.293
_refine_ls_R_factor_all 0.0921
_refine_ls_R_factor_gt 0.0752
_refine_ls_shift/su_max 0.000
_refine_ls_shift/su_mean 0.000
_refine_ls_structure_factor_coef Fsqd
_refine_ls_weighting_details 'calc w=1/[\s^2^(Fo^2^)+(0.0406P)^2^+9.1071P] where P=(Fo^2^+2Fc^2^)/3'
_refine_ls_weighting_scheme calc
_refine_ls_wR_factor_gt 0.1424
_refine_ls_wR_factor_ref 0.1491
_reflns_number_gt 1568
_reflns_number_total 1885
_reflns_threshold_expression >2sigma(I)
_cod_data_source_file ic0515709si20050914_104451.cif
_cod_data_source_block MoHhpp2CO4
_cod_depositor_comments
;
The following automatic conversions were performed:

'_symmetry_cell_setting' value 'Orthorhombic' changed to
'orthorhombic' according to
/usr/data/users/saulius/automatic-downloads/retrospective/ACS/lib/dictionaries/cif_core.dic
dictionary named 'cif_core.dic' version 2.4.2 from 2011-04-26.

Automatic conversion script
Id: cif_fix_values 2281 2013-09-26 08:29:07Z andrius 
;
_cod_database_code 4340253

loop_
_symmetry_equiv_pos_as_xyz
'x, y, z'
'-x+1/2, -y+1/2, z+1/2'
'-x, y, -z+1/2'
'x+1/2, -y+1/2, -z'
'-x, -y, -z'
'x-1/2, y-1/2, -z-1/2'
'x, -y, z-1/2'
'-x-1/2, y-1/2, z'

loop_
_atom_site_label
_atom_site_type_symbol
_atom_site_fract_x
_atom_site_fract_y
_atom_site_fract_z
_atom_site_U_iso_or_equiv
_atom_site_adp_type
_atom_site_occupancy
_atom_site_symmetry_multiplicity
_atom_site_calc_flag
_atom_site_refinement_flags
Mo1 Mo 0.0000 0.38897(4) 0.2500 0.0326(3) Uani 1 2 d S
N11 N 0.0997(7) 0.4897(3) 0.3346(3) 0.0356(13) Uani 1 1 d .
N13 N 0.0579(9) 0.5984(3) 0.4244(4) 0.0489(16) Uani 1 1 d .
C2 C 0.2330(10) 0.3790(4) 0.1928(4) 0.0439(17) Uani 1 1 d .
N12 N -0.1434(8) 0.5700(3) 0.3258(4) 0.0447(15) Uani 1 1 d .
H12C H -0.1943 0.5330 0.2972 0.054 Uiso 1 1 calc R
C1 C 0.0864(9) 0.3037(4) 0.3182(4) 0.0387(16) Uani 1 1 d .
O2 O 0.3595(8) 0.3644(4) 0.1599(4) 0.0784(19) Uani 1 1 d .
O1 O 0.1381(8) 0.2494(3) 0.3563(3) 0.0642(16) Uani 1 1 d .
C16 C -0.2259(11) 0.6492(4) 0.3334(5) 0.055(2) Uani 1 1 d .
H16A H -0.3467 0.6467 0.3146 0.066 Uiso 1 1 calc R
H16B H -0.1631 0.6894 0.3015 0.066 Uiso 1 1 calc R
C15 C -0.2212(12) 0.6724(5) 0.4193(5) 0.065(2) Uani 1 1 d .
H15A H -0.2915 0.6342 0.4504 0.077 Uiso 1 1 calc R
H15B H -0.2706 0.7267 0.4261 0.077 Uiso 1 1 calc R
C12 C 0.3510(11) 0.5433(5) 0.4087(6) 0.067(3) Uani 1 1 d .
H12A H 0.3872 0.5797 0.3658 0.080 Uiso 1 1 calc R
H12B H 0.4552 0.5272 0.4385 0.080 Uiso 1 1 calc R
C17 C 0.0117(10) 0.5517(3) 0.3622(4) 0.0375(14) Uani 1 1 d .
C14 C -0.0354(11) 0.6713(5) 0.4486(5) 0.065(3) Uani 1 1 d .
H14A H 0.0259 0.7189 0.4279 0.078 Uiso 1 1 calc R
H14B H -0.0352 0.6748 0.5068 0.078 Uiso 1 1 calc R
C13 C 0.2272(13) 0.5864(5) 0.4627(5) 0.071(3) Uani 1 1 d .
H13A H 0.2116 0.5547 0.5114 0.085 Uiso 1 1 calc R
H13B H 0.2763 0.6392 0.4774 0.085 Uiso 1 1 calc R
C11 C 0.2655(11) 0.4699(4) 0.3745(5) 0.057(2) Uani 1 1 d .
H11A H 0.3446 0.4445 0.3362 0.069 Uiso 1 1 calc R
H11B H 0.2432 0.4308 0.4172 0.069 Uiso 1 1 calc R

loop_
_atom_site_aniso_label
_atom_site_aniso_U_11
_atom_site_aniso_U_22
_atom_site_aniso_U_33
_atom_site_aniso_U_23
_atom_site_aniso_U_13
_atom_site_aniso_U_12
Mo1 0.0341(4) 0.0246(4) 0.0392(4) 0.000 -0.0042(4) 0.000
N11 0.034(3) 0.030(3) 0.043(3) 0.001(2) -0.013(3) -0.001(2)
N13 0.067(4) 0.041(3) 0.039(3) -0.010(3) -0.009(3) -0.012(3)
C2 0.045(4) 0.042(4) 0.045(4) 0.002(3) -0.006(4) -0.007(3)
N12 0.048(4) 0.034(3) 0.052(4) -0.012(3) -0.012(3) 0.004(3)
C1 0.038(4) 0.034(3) 0.044(4) -0.001(3) -0.007(3) 0.001(3)
O2 0.046(3) 0.085(4) 0.105(5) -0.012(4) 0.025(4) -0.004(3)
O1 0.078(4) 0.048(3) 0.067(4) 0.020(3) -0.009(3) 0.013(3)
C16 0.066(5) 0.040(4) 0.058(5) -0.001(3) 0.010(4) 0.012(4)
C15 0.077(6) 0.052(5) 0.065(6) -0.022(4) 0.026(5) -0.001(4)
C12 0.059(5) 0.063(5) 0.078(7) 0.008(5) -0.034(5) -0.011(4)
C17 0.047(4) 0.033(3) 0.033(3) 0.003(3) 0.000(4) -0.011(3)
C14 0.074(7) 0.065(5) 0.057(5) -0.029(4) 0.020(5) -0.017(5)
C13 0.095(7) 0.066(5) 0.052(5) -0.001(4) -0.036(5) -0.025(5)
C11 0.058(5) 0.046(4) 0.067(5) 0.005(4) -0.027(5) 0.004(4)

loop_
_atom_type_symbol
_atom_type_description
_atom_type_scat_dispersion_real
_atom_type_scat_dispersion_imag
_atom_type_scat_source
C C 0.0033 0.0016 'International Tables Vol C Tables 4.2.6.8 and 6.1.1.4'
H H 0.0000 0.0000 'International Tables Vol C Tables 4.2.6.8 and 6.1.1.4'
N N 0.0061 0.0033 'International Tables Vol C Tables 4.2.6.8 and 6.1.1.4'
Mo Mo -1.6832 0.6857 'International Tables Vol C Tables 4.2.6.8 and 6.1.1.4'
O O 0.0106 0.0060 'International Tables Vol C Tables 4.2.6.8 and 6.1.1.4'

loop_
_geom_angle_atom_site_label_1
_geom_angle_atom_site_label_2
_geom_angle_atom_site_label_3
_geom_angle
_geom_angle_site_symmetry_1
_geom_angle_site_symmetry_3
C1 Mo1 C1 86.5(4) . 3
C1 Mo1 C2 85.5(3) . .
C1 Mo1 C2 87.8(3) 3 .
C1 Mo1 C2 87.8(3) . 3
C1 Mo1 C2 85.5(3) 3 3
C2 Mo1 C2 170.7(4) . 3
C1 Mo1 N11 92.6(2) . .
C1 Mo1 N11 178.5(2) 3 .
C2 Mo1 N11 93.3(2) . .
C2 Mo1 N11 93.3(2) 3 .
C1 Mo1 N11 178.5(2) . 3
C1 Mo1 N11 92.6(2) 3 3
C2 Mo1 N11 93.3(2) . 3
C2 Mo1 N11 93.3(2) 3 3
N11 Mo1 N11 88.4(3) . 3
C17 N11 C11 117.1(6) . .
C17 N11 Mo1 127.4(4) . .
C11 N11 Mo1 113.9(4) . .
C17 N13 C14 124.0(7) . .
C17 N13 C13 119.9(7) . .
C14 N13 C13 115.1(6) . .
O2 C2 Mo1 172.3(6) . .
C17 N12 C16 122.4(6) . .
O1 C1 Mo1 176.6(6) . .
N12 C16 C15 107.6(7) . .
C16 C15 C14 109.6(7) . .
C11 C12 C13 109.9(7) . .
N11 C17 N13 125.9(7) . .
N11 C17 N12 117.4(6) . .
N13 C17 N12 116.7(6) . .
N13 C14 C15 112.5(6) . .
N13 C13 C12 111.2(7) . .
N11 C11 C12 112.1(6) . .

loop_
_geom_bond_atom_site_label_1
_geom_bond_atom_site_label_2
_geom_bond_distance
_geom_bond_site_symmetry_2
Mo1 C1 1.933(7) .
Mo1 C1 1.933(7) 3
Mo1 C2 2.037(8) .
Mo1 C2 2.037(8) 3
Mo1 N11 2.318(5) .
Mo1 N11 2.318(5) 3
N11 C17 1.311(8) .
N11 C11 1.475(9) .
N13 C17 1.347(8) .
N13 C14 1.457(10) .
N13 C13 1.463(11) .
C2 O2 1.143(9) .
N12 C17 1.372(9) .
N12 C16 1.457(8) .
C1 O1 1.170(8) .
C16 C15 1.496(11) .
C15 C14 1.509(12) .
C12 C11 1.492(10) .
C12 C13 1.494(13) .
